data_4334858
loop_
_publ_author_name
'Long Zhang'
'Li Xiang'
'Yihua Yu'
'Liang Deng'

_publ_section_title
;
 Reactivity of a Bis(amidinato)iron(II) Complex [Fe(MesC(NPri)2)2] toward
 Some Oxidizing Reagents
;
_journal_name_full 'Inorganic Chemistry'
_journal_page_first 5906
_journal_page_last 5913
_journal_paper_doi 10.1021/ic400053g
_journal_volume 52
_journal_year 2013
_chemical_formula_sum 'C32 H50 Fe N4'
_chemical_formula_weight 546.61
_chemical_name_systematic
; 
 ? 
;
_space_group_IT_number 60
_symmetry_cell_setting orthorhombic
_symmetry_space_group_name_Hall '-P 2n 2ab'
_symmetry_space_group_name_H-M 'P b c n'
_atom_sites_solution_hydrogens geom
_atom_sites_solution_primary direct
_atom_sites_solution_secondary difmap
_audit_creation_method SHELXL-97
_cell_angle_alpha 90.00
_cell_angle_beta 90.00
_cell_angle_gamma 90.00
_cell_formula_units_Z 4
_cell_length_a 19.4937(6)
_cell_length_b 7.9695(3)
_cell_length_c 21.0687(7)
_cell_measurement_temperature 296(2)
_cell_volume 3273.13(19)
_computing_structure_refinement 'SHELXL-97 (Sheldrick, 1997)'
_computing_structure_solution 'SHELXS-97 (Sheldrick, 1990)'
_diffrn_ambient_temperature 296(2)
_diffrn_measured_fraction_theta_full 1.000
_diffrn_measured_fraction_theta_max 1.000
_diffrn_radiation_monochromator graphite
_diffrn_radiation_source 'fine-focus sealed tube'
_diffrn_radiation_type MoK\a
_diffrn_radiation_wavelength 0.71073
_diffrn_reflns_av_R_equivalents 0.0256
_diffrn_reflns_av_sigmaI/netI 0.0117
_diffrn_reflns_limit_h_max 23
_diffrn_reflns_limit_h_min -23
_diffrn_reflns_limit_k_max 9
_diffrn_reflns_limit_k_min -9
_diffrn_reflns_limit_l_max 25
_diffrn_reflns_limit_l_min -22
_diffrn_reflns_number 35320
_diffrn_reflns_theta_full 25.00
_diffrn_reflns_theta_max 25.00
_diffrn_reflns_theta_min 1.93
_exptl_absorpt_coefficient_mu 0.485
_exptl_absorpt_correction_T_max 1.0000
_exptl_absorpt_correction_T_min 0.787171
_exptl_absorpt_correction_type empirical
_exptl_absorpt_process_details sadabs
_exptl_crystal_colour colorless
_exptl_crystal_density_diffrn 1.109
_exptl_crystal_description plate
_exptl_crystal_F_000 1184
_exptl_crystal_size_max 0.15
_exptl_crystal_size_mid 0.10
_exptl_crystal_size_min 0.08
_refine_diff_density_max 0.279
_refine_diff_density_min -0.210
_refine_diff_density_rms 0.042
_refine_ls_extinction_method none
_refine_ls_goodness_of_fit_ref 1.079
_refine_ls_hydrogen_treatment mixed
_refine_ls_matrix_type full
_refine_ls_number_parameters 183
_refine_ls_number_reflns 2882
_refine_ls_number_restraints 0
_refine_ls_restrained_S_all 1.079
_refine_ls_R_factor_all 0.0379
_refine_ls_R_factor_gt 0.0322
_refine_ls_shift/su_max 0.038
_refine_ls_shift/su_mean 0.001
_refine_ls_structure_factor_coef Fsqd
_refine_ls_weighting_details 'calc w=1/[\s^2^(Fo^2^)+(0.0493P)^2^+1.7857P] where P=(Fo^2^+2Fc^2^)/3'
_refine_ls_weighting_scheme calc
_refine_ls_wR_factor_gt 0.0889
_refine_ls_wR_factor_ref 0.0962
_reflns_number_gt 2526
_reflns_number_total 2882
_reflns_threshold_expression >2sigma(I)
_cod_data_source_file ic400053g_si_002_1.cif
_cod_data_source_block 1
_cod_database_code 4334858

loop_
_symmetry_equiv_pos_as_xyz
'x, y, z'
'-x+1/2, -y+1/2, z+1/2'
'-x, y, -z+1/2'
'x+1/2, -y+1/2, -z'
'-x, -y, -z'
'x-1/2, y-1/2, -z-1/2'
'x, -y, z-1/2'
'-x-1/2, y-1/2, z'

loop_
_atom_site_label
_atom_site_type_symbol
_atom_site_fract_x
_atom_site_fract_y
_atom_site_fract_z
_atom_site_U_iso_or_equiv
_atom_site_adp_type
_atom_site_occupancy
_atom_site_symmetry_multiplicity
_atom_site_calc_flag
_atom_site_refinement_flags
Fe1 Fe 0.0000 0.21508(4) 0.2500 0.02520(13) Uani 1 2 d S
N1 N 0.08577(7) 0.31290(18) 0.29079(6) 0.0272(3) Uani 1 1 d .
N2 N 0.01774(7) 0.13324(18) 0.33947(6) 0.0269(3) Uani 1 1 d .
C1 C 0.07283(8) 0.23083(19) 0.34415(7) 0.0229(3) Uani 1 1 d .
C2 C 0.11404(8) 0.2476(2) 0.40391(7) 0.0243(3) Uani 1 1 d .
C3 C 0.10317(8) 0.3869(2) 0.44320(8) 0.0275(4) Uani 1 1 d .
C4 C 0.13888(9) 0.3959(2) 0.50051(8) 0.0333(4) Uani 1 1 d .
H4 H 0.1311 0.4866 0.5274 0.040 Uiso 1 1 calc R
C5 C 0.18529(9) 0.2742(2) 0.51854(8) 0.0352(4) Uani 1 1 d .
C6 C 0.19647(8) 0.1405(2) 0.47792(8) 0.0344(4) Uani 1 1 d .
H6 H 0.2285 0.0594 0.4892 0.041 Uiso 1 1 calc R
C7 C 0.16146(8) 0.1234(2) 0.42089(8) 0.0283(4) Uani 1 1 d .
C10 C -0.06130(12) 0.1324(3) 0.42974(11) 0.0576(6) Uani 1 1 d .
H10A H -0.0390 0.2279 0.4484 0.086 Uiso 1 1 calc R
H10B H -0.0798 0.0625 0.4627 0.086 Uiso 1 1 calc R
H10C H -0.0978 0.1699 0.4026 0.086 Uiso 1 1 calc R
C11 C -0.01006(9) 0.0338(2) 0.39136(9) 0.0329(4) Uani 1 1 d .
C12 C -0.04326(11) -0.1215(3) 0.36318(11) 0.0476(5) Uani 1 1 d .
H12A H -0.0805 -0.0888 0.3361 0.071 Uiso 1 1 calc R
H12B H -0.0603 -0.1915 0.3967 0.071 Uiso 1 1 calc R
H12C H -0.0099 -0.1826 0.3389 0.071 Uiso 1 1 calc R
C13 C 0.20028(11) 0.3384(3) 0.24545(11) 0.0527(6) Uani 1 1 d .
H13A H 0.2180 0.2475 0.2705 0.079 Uiso 1 1 calc R
H13B H 0.2364 0.4169 0.2367 0.079 Uiso 1 1 calc R
H13C H 0.1825 0.2954 0.2062 0.079 Uiso 1 1 calc R
C14 C 0.14363(8) 0.4256(2) 0.28156(8) 0.0310(4) Uani 1 1 d .
C15 C 0.11888(12) 0.5804(3) 0.24604(11) 0.0532(6) Uani 1 1 d .
H15A H 0.0997 0.5473 0.2060 0.080 Uiso 1 1 calc R
H15B H 0.1568 0.6548 0.2389 0.080 Uiso 1 1 calc R
H15C H 0.0845 0.6367 0.2708 0.080 Uiso 1 1 calc R
C16 C 0.17409(10) -0.0271(3) 0.37919(10) 0.0435(5) Uani 1 1 d .
H16A H 0.2216 -0.0582 0.3815 0.065 Uiso 1 1 calc R
H16B H 0.1625 0.0001 0.3361 0.065 Uiso 1 1 calc R
H16C H 0.1462 -0.1190 0.3934 0.065 Uiso 1 1 calc R
H14 H 0.1608(9) 0.461(2) 0.3233(9) 0.027(4) Uiso 1 1 d .
H11 H 0.0259(10) 0.000(3) 0.4193(10) 0.038(5) Uiso 1 1 d .
C18 C 0.05492(9) 0.5257(2) 0.42444(9) 0.0371(4) Uani 1 1 d .
H18A H 0.0409 0.5863 0.4616 0.056 Uiso 1 1 calc R
H18B H 0.0153 0.4787 0.4040 0.056 Uiso 1 1 calc R
H18C H 0.0778 0.6008 0.3957 0.056 Uiso 1 1 calc R
C17 C 0.22287(11) 0.2850(3) 0.58135(9) 0.0524(6) Uani 1 1 d .
H17A H 0.2096 0.3859 0.6030 0.079 Uiso 1 1 calc R
H17B H 0.2714 0.2865 0.5738 0.079 Uiso 1 1 calc R
H17C H 0.2113 0.1895 0.6070 0.079 Uiso 1 1 calc R

loop_
_atom_site_aniso_label
_atom_site_aniso_U_11
_atom_site_aniso_U_22
_atom_site_aniso_U_33
_atom_site_aniso_U_23
_atom_site_aniso_U_13
_atom_site_aniso_U_12
Fe1 0.0247(2) 0.0327(2) 0.0182(2) 0.000 -0.00284(12) 0.000
N1 0.0247(7) 0.0363(8) 0.0206(7) 0.0034(6) -0.0031(5) -0.0054(6)
N2 0.0277(7) 0.0325(8) 0.0204(7) 0.0039(6) -0.0027(6) -0.0039(6)
C1 0.0225(7) 0.0255(8) 0.0206(8) -0.0004(6) -0.0002(6) 0.0033(6)
C2 0.0212(7) 0.0308(8) 0.0207(8) 0.0031(7) -0.0002(6) -0.0023(6)
C3 0.0261(8) 0.0331(9) 0.0234(8) 0.0012(7) 0.0006(6) -0.0038(7)
C4 0.0340(9) 0.0423(10) 0.0234(9) -0.0025(8) -0.0002(7) -0.0096(8)
C5 0.0282(9) 0.0537(12) 0.0237(9) 0.0093(8) -0.0052(7) -0.0127(8)
C6 0.0240(8) 0.0455(11) 0.0338(10) 0.0144(8) -0.0042(7) -0.0001(8)
C7 0.0237(8) 0.0344(9) 0.0270(8) 0.0064(7) -0.0003(6) -0.0002(7)
C10 0.0665(14) 0.0595(14) 0.0467(13) -0.0073(11) 0.0271(11) -0.0152(12)
C11 0.0301(8) 0.0417(10) 0.0269(9) 0.0105(8) -0.0044(7) -0.0074(8)
C12 0.0523(12) 0.0364(11) 0.0541(13) 0.0051(9) 0.0046(10) -0.0091(9)
C13 0.0385(11) 0.0612(14) 0.0584(14) -0.0080(11) 0.0167(9) -0.0078(11)
C14 0.0280(8) 0.0398(10) 0.0252(9) 0.0043(8) -0.0011(7) -0.0070(7)
C15 0.0464(12) 0.0500(13) 0.0633(15) 0.0250(11) -0.0046(10) -0.0108(10)
C16 0.0430(10) 0.0420(11) 0.0455(11) 0.0003(9) -0.0008(9) 0.0145(9)
C18 0.0421(10) 0.0362(10) 0.0329(10) -0.0054(8) -0.0009(8) 0.0059(8)
C17 0.0477(12) 0.0773(16) 0.0323(11) 0.0092(10) -0.0161(9) -0.0155(11)

loop_
_atom_type_symbol
_atom_type_description
_atom_type_scat_dispersion_real
_atom_type_scat_dispersion_imag
_atom_type_scat_source
C C 0.0033 0.0016 'International Tables Vol C Tables 4.2.6.8 and 6.1.1.4'
H H 0.0000 0.0000 'International Tables Vol C Tables 4.2.6.8 and 6.1.1.4'
N N 0.0061 0.0033 'International Tables Vol C Tables 4.2.6.8 and 6.1.1.4'
Fe Fe 0.3463 0.8444 'International Tables Vol C Tables 4.2.6.8 and 6.1.1.4'

loop_
_geom_angle_atom_site_label_1
_geom_angle_atom_site_label_2
_geom_angle_atom_site_label_3
_geom_angle
_geom_angle_site_symmetry_1
_geom_angle_site_symmetry_3
N2 Fe1 N2 142.41(8) 3 .
N2 Fe1 N1 65.79(5) 3 3
N2 Fe1 N1 131.07(5) . 3
N2 Fe1 N1 131.07(5) 3 .
N2 Fe1 N1 65.79(5) . .
N1 Fe1 N1 134.95(8) 3 .
N2 Fe1 C1 32.98(5) 3 3
N2 Fe1 C1 150.69(5) . 3
N1 Fe1 C1 32.85(5) 3 3
N1 Fe1 C1 143.20(5) . 3
C1 N1 C14 124.45(13) . .
C1 N1 Fe1 90.74(10) . .
C14 N1 Fe1 144.78(11) . .
C1 N2 C11 124.30(14) . .
C1 N2 Fe1 91.07(10) . .
C11 N2 Fe1 144.25(11) . .
N1 C1 N2 112.30(14) . .
N1 C1 C2 124.51(14) . .
N2 C1 C2 123.18(14) . .
C7 C2 C3 120.59(15) . .
C7 C2 C1 120.32(14) . .
C3 C2 C1 119.07(14) . .
C4 C3 C2 118.44(16) . .
C4 C3 C18 120.10(16) . .
C2 C3 C18 121.45(15) . .
C5 C4 C3 121.97(17) . .
C4 C5 C6 118.30(16) . .
C4 C5 C17 121.18(19) . .
C6 C5 C17 120.51(18) . .
C5 C6 C7 122.24(16) . .
C6 C7 C2 118.41(16) . .
C6 C7 C16 120.17(16) . .
C2 C7 C16 121.42(15) . .
N2 C11 C10 111.49(16) . .
N2 C11 C12 107.99(15) . .
C10 C11 C12 110.66(16) . .
N1 C14 C13 110.50(16) . .
N1 C14 C15 108.68(14) . .
C13 C14 C15 110.93(17) . .

loop_
_geom_bond_atom_site_label_1
_geom_bond_atom_site_label_2
_geom_bond_distance
_geom_bond_site_symmetry_2
Fe1 N2 2.0243(13) 3
Fe1 N2 2.0243(13) .
Fe1 N1 2.0351(13) 3
Fe1 N1 2.0351(13) .
Fe1 C1 2.4427(15) 3
N1 C1 1.325(2) .
N1 C14 1.455(2) .
N2 C1 1.330(2) .
N2 C11 1.455(2) .
C1 C2 1.499(2) .
C2 C7 1.401(2) .
C2 C3 1.401(2) .
C3 C4 1.396(2) .
C3 C18 1.505(2) .
C4 C5 1.379(3) .
C5 C6 1.384(3) .
C5 C17 1.515(2) .
C6 C7 1.389(2) .
C7 C16 1.507(3) .
C10 C11 1.506(3) .
C11 C12 1.518(3) .
C13 C14 1.510(3) .
C14 C15 1.521(3) .
